data_2206238
loop_
_publ_author_name
'Conway, Shane P.'
'Pratt, Albert C.'
'Long, Conor'
'Howie, R. Alan'

_publ_section_title
;
 Benzylammonium 2,4-bis(dicyanomethylene)-2,3-dihydroisoindolide
;
_journal_issue 7
_journal_name_full 'Acta Crystallographica Section E'
_journal_page_first o2258
_journal_page_last o2260
_journal_paper_doi 10.1107/S1600536805018866
_journal_volume 61
_journal_year 2005
_chemical_formula_iupac 'C7 H10 N +, C14 H4 N5 -'
_chemical_formula_moiety 'C7 H10 N +, C14 H4 N5 -'
_chemical_formula_sum 'C21 H14 N6'
_chemical_formula_weight 350.38
_chemical_melting_point .571E-305
_chemical_name_systematic
;
Benzylammonium 2,4-bis(dicyanomethylene)-2,3-dihydroisoindolide
;
_space_group_IT_number 12
_symmetry_cell_setting monoclinic
_symmetry_space_group_name_Hall '-I 2y'
_symmetry_space_group_name_H-M 'I 1 2/m 1'
_atom_sites_solution_hydrogens mixed
_atom_sites_solution_primary direct
_atom_sites_solution_secondary difmap
_audit_creation_method SHELXL-97
_cell_angle_alpha 90.00
_cell_angle_beta 114.22(5)
_cell_angle_gamma 90.00
_cell_formula_units_Z 4
_cell_length_a 11.46(2)
_cell_length_b 13.094(5)
_cell_length_c 13.563(9)
_cell_measurement_reflns_used 14
_cell_measurement_temperature 295(2)
_cell_measurement_theta_max 12.4
_cell_measurement_theta_min 8.5
_cell_volume 1856(4)
_computing_cell_refinement 'Nicolet P3 software'
_computing_data_collection 'Nicolet P3 software (Nicolet, 1980)'
_computing_data_reduction 'RDNIC (Howie, 1980)'
_computing_molecular_graphics 'ORTEP-3 for Windows (Farrugia, 1997)'
_computing_publication_material 'SHELXL97 and PLATON (Spek, 2003)'
_computing_structure_refinement 'SHELXL97 (Sheldrick, 1997)'
_computing_structure_solution 'SHELXS97 (Sheldrick, 1997)'
_diffrn_ambient_temperature 295(2)
_diffrn_measured_fraction_theta_full 0.988
_diffrn_measured_fraction_theta_max 0.988
_diffrn_measurement_device_type 'Nicolet P3 four-circle'
_diffrn_measurement_method \w-2\q
_diffrn_radiation_monochromator graphite
_diffrn_radiation_source 'normal-focus sealed tube'
_diffrn_radiation_type MoK\a
_diffrn_radiation_wavelength 0.71073
_diffrn_reflns_av_R_equivalents 0.0172
_diffrn_reflns_av_sigmaI/netI 0.7228
_diffrn_reflns_limit_h_max 12
_diffrn_reflns_limit_h_min 0
_diffrn_reflns_limit_k_max 15
_diffrn_reflns_limit_k_min 0
_diffrn_reflns_limit_l_max 14
_diffrn_reflns_limit_l_min -16
_diffrn_reflns_number 1803
_diffrn_reflns_theta_full 25.05
_diffrn_reflns_theta_max 25.05
_diffrn_reflns_theta_min 1.97
_diffrn_standards_decay_% 0
_diffrn_standards_interval_count 50
_diffrn_standards_number 2
_exptl_absorpt_coefficient_mu 0.079
_exptl_absorpt_correction_type none
_exptl_crystal_colour orange
_exptl_crystal_density_diffrn 1.254
_exptl_crystal_density_method 'not measured'
_exptl_crystal_description block
_exptl_crystal_F_000 728
_exptl_crystal_size_max 0.44
_exptl_crystal_size_mid 0.44
_exptl_crystal_size_min 0.30
_refine_diff_density_max 0.144
_refine_diff_density_min -0.154
_refine_ls_extinction_coef 0.0037(9)
_refine_ls_extinction_expression Fc^*^=kFc[1+0.001xFc^2^\l^3^/sin(2\q)]^-1/4^
_refine_ls_extinction_method SHELXL97
_refine_ls_goodness_of_fit_ref 0.985
_refine_ls_hydrogen_treatment mixed
_refine_ls_matrix_type full
_refine_ls_number_parameters 138
_refine_ls_number_reflns 1714
_refine_ls_number_restraints 0
_refine_ls_restrained_S_all 0.985
_refine_ls_R_factor_all 0.1029
_refine_ls_R_factor_gt 0.0512
_refine_ls_shift/su_max 0.000
_refine_ls_shift/su_mean 0.000
_refine_ls_structure_factor_coef Fsqd
_refine_ls_weighting_details 'calc w = 1/[\s^2^(Fo^2^)+(0.0627P)^2^] where P = (Fo^2^+2Fc^2^)/3'
_refine_ls_weighting_scheme calc
_refine_ls_wR_factor_gt 0.1145
_refine_ls_wR_factor_ref 0.1270
_reflns_number_gt 1044
_reflns_number_total 1714
_reflns_threshold_expression I>2\s(I)
_cod_data_source_file lh6446.cif
_cod_data_source_block I
_cod_depositor_comments
;
The following automatic conversions were performed:

'_atom_sites_solution_hydrogens' value 'geom and difmap' was changed
to 'mixed'.

Automatic conversion script
Id: cif_fix_values 6452 2018-10-05 10:23:21Z andrius 
;
_cod_original_cell_volume 1857(4)
_cod_original_sg_symbol_H-M 'I 2/m'
_cod_database_code 2206238

loop_
_symmetry_equiv_pos_as_xyz
'x, y, z'
'-x, y, -z'
'x+1/2, y+1/2, z+1/2'
'-x+1/2, y+1/2, -z+1/2'
'-x, -y, -z'
'x, -y, z'
'-x+1/2, -y+1/2, -z+1/2'
'x+1/2, -y+1/2, z+1/2'

loop_
_atom_site_label
_atom_site_fract_x
_atom_site_fract_y
_atom_site_fract_z
_atom_site_U_iso_or_equiv
_atom_site_adp_type
_atom_site_calc_flag
_atom_site_refinement_flags
_atom_site_occupancy
_atom_site_type_symbol
N1 0.3135(2) 0.0000 0.01368(18) 0.0496(6) Uani d S 1 N
C1 0.38537(18) 0.08350(15) 0.06137(15) 0.0477(5) Uani d . 1 C
C2 0.51242(18) 0.05337(15) 0.14381(15) 0.0501(5) Uani d . 1 C
C3 0.61578(19) 0.10769(18) 0.21442(18) 0.0650(7) Uani d . 1 C
H3 0.6164 0.1787 0.2140 0.078 Uiso calc R 1 H
C4 0.7191(2) 0.05223(18) 0.2863(2) 0.0789(8) Uani d . 1 C
H4 0.7899 0.0869 0.3355 0.095 Uiso calc R 1 H
C5 0.3396(2) 0.18195(15) 0.03565(15) 0.0526(6) Uani d . 1 C
C6 0.4119(2) 0.26993(17) 0.08642(17) 0.0596(6) Uani d . 1 C
N2 0.46788(19) 0.34170(16) 0.12652(17) 0.0799(7) Uani d . 1 N
C7 0.2127(2) 0.19929(15) -0.04116(19) 0.0686(7) Uani d . 1 C
N3 0.1099(2) 0.21293(16) -0.10270(19) 0.1049(9) Uani d . 1 N
N4 -0.0440(3) 0.0000 0.1957(2) 0.0577(7) Uani d S 1 N
H4A -0.029(2) 0.0599(18) 0.2475(19) 0.095(8) Uiso d . 1 H
H4B -0.136(4) 0.0000 0.145(3) 0.098(12) Uiso d S 1 H
C8 0.0479(3) 0.0000 0.1438(3) 0.0762(10) Uani d S 1 C
H8A 0.0324 -0.0598 0.0980 0.091 Uiso calc R 1 H
C9 0.1838(3) 0.0000 0.2229(3) 0.0660(9) Uani d S 1 C
C10 0.2474(3) 0.0901(2) 0.2583(2) 0.0958(9) Uani d . 1 C
H10 0.2051 0.1519 0.2345 0.115 Uiso calc R 1 H
C11 0.3733(3) 0.0892(5) 0.3287(3) 0.149(2) Uani d . 1 C
H11 0.4159 0.1509 0.3526 0.178 Uiso calc R 1 H
C12 0.4380(6) 0.0000 0.3649(5) 0.179(5) Uani d S 1 C
H12 0.5238 0.0000 0.4128 0.215 Uiso calc SR 1 H

loop_
_atom_site_aniso_label
_atom_site_aniso_U_11
_atom_site_aniso_U_22
_atom_site_aniso_U_33
_atom_site_aniso_U_12
_atom_site_aniso_U_13
_atom_site_aniso_U_23
N1 0.0581(15) 0.0383(13) 0.0447(13) 0.000 0.0134(12) 0.000
C1 0.0536(12) 0.0471(12) 0.0411(10) -0.0031(10) 0.0183(10) -0.0022(9)
C2 0.0530(12) 0.0517(11) 0.0488(11) -0.0041(10) 0.0240(10) -0.0026(10)
C3 0.0530(13) 0.0630(15) 0.0745(15) -0.0074(12) 0.0217(12) -0.0093(12)
C4 0.0490(13) 0.0902(17) 0.0863(17) -0.0091(12) 0.0163(12) -0.0108(14)
C5 0.0616(13) 0.0410(11) 0.0477(12) -0.0038(11) 0.0147(10) -0.0055(9)
C6 0.0682(15) 0.0484(13) 0.0575(14) -0.0029(12) 0.0212(12) -0.0057(11)
N2 0.0891(15) 0.0549(12) 0.0850(14) -0.0152(12) 0.0247(12) -0.0154(11)
C7 0.0811(17) 0.0351(12) 0.0680(15) 0.0014(12) 0.0088(14) -0.0057(11)
N3 0.0987(17) 0.0586(14) 0.1009(17) 0.0108(12) -0.0162(15) -0.0012(12)
N4 0.0606(18) 0.0480(16) 0.0532(16) 0.000 0.0119(15) 0.000
C8 0.097(3) 0.072(2) 0.057(2) 0.000 0.029(2) 0.000
C9 0.075(2) 0.072(2) 0.060(2) 0.000 0.0366(19) 0.000
C10 0.101(2) 0.095(2) 0.104(2) -0.0255(19) 0.0543(18) -0.0144(18)
C11 0.092(3) 0.242(6) 0.128(4) -0.075(3) 0.062(3) -0.058(4)
C12 0.069(4) 0.393(16) 0.081(4) 0.000 0.038(3) 0.000

loop_
_atom_type_symbol
_atom_type_description
_atom_type_scat_dispersion_real
_atom_type_scat_dispersion_imag
_atom_type_scat_source
C C 0.0033 0.0016 'International Tables Vol C Tables 4.2.6.8 and 6.1.1.4'
H H 0.0000 0.0000 'International Tables Vol C Tables 4.2.6.8 and 6.1.1.4'
N N 0.0061 0.0033 'International Tables Vol C Tables 4.2.6.8 and 6.1.1.4'

loop_
_geom_angle_atom_site_label_1
_geom_angle_atom_site_label_2
_geom_angle_atom_site_label_3
_geom_angle_site_symmetry_1
_geom_angle_site_symmetry_3
_geom_angle
C1 N1 C1 . 6 106.8(2)
N1 C1 C5 . . 122.41(19)
N1 C1 C2 . . 111.14(18)
C5 C1 C2 . . 126.42(17)
C3 C2 C2 . 6 121.10(13)
C3 C2 C1 . . 133.39(19)
C2 C2 C1 6 . 105.46(11)
C2 C3 C4 . . 117.4(2)
C2 C3 H3 . . 121.3
C4 C3 H3 . . 121.3
C4 C4 C3 6 . 121.48(14)
C4 C4 H4 6 . 119.3
C3 C4 H4 . . 119.3
C1 C5 C7 . . 120.28(18)
C1 C5 C6 . . 123.22(19)
C7 C5 C6 . . 116.44(19)
N2 C6 C5 . . 178.6(2)
N3 C7 C5 . . 179.5(3)
H4A N4 C8 6 . 111.7(13)
H4A N4 H4A 6 . 101(3)
C8 N4 H4A . . 111.7(13)
H4A N4 H4B 6 . 108.1(18)
C8 N4 H4B . . 115(2)
H4A N4 H4B . . 108.1(18)
C9 C8 N4 . . 113.2(3)
C9 C8 H8A . . 108.9
N4 C8 H8A . . 108.9
C9 C8 H8A . 6 108.9
N4 C8 H8A . 6 108.9
H8A C8 H8A . 6 107.7
C10 C9 C10 . 6 119.4(4)
C10 C9 C8 . . 120.3(2)
C10 C9 C8 6 . 120.3(2)
C11 C10 C9 . . 119.8(4)
C11 C10 H10 . . 120.1
C9 C10 H10 . . 120.1
C12 C11 C10 . . 121.5(6)
C12 C11 H11 . . 119.3
C10 C11 H11 . . 119.3
C11 C12 C11 6 . 118.0(7)
C11 C12 H12 6 . 121.0
C11 C12 H12 . . 121.0

loop_
_geom_bond_atom_site_label_1
_geom_bond_atom_site_label_2
_geom_bond_site_symmetry_2
_geom_bond_distance
N1 C1 . 1.362(2)
N1 C1 6 1.362(2)
C1 C5 . 1.382(3)
C1 C2 . 1.480(3)
C2 C3 . 1.377(3)
C2 C2 6 1.398(4)
C3 C4 . 1.391(3)
C3 H3 . 0.9300
C4 C4 6 1.368(5)
C4 H4 . 0.9300
C5 C7 . 1.417(4)
C5 C6 . 1.422(3)
C6 N2 . 1.142(3)
C7 N3 . 1.144(3)
N4 H4A 6 1.02(2)
N4 C8 . 1.488(5)
N4 H4A . 1.02(2)
N4 H4B . 0.99(4)
C8 C9 . 1.486(5)
C8 H8A . 0.9700
C9 C10 . 1.367(3)
C9 C10 6 1.367(3)
C10 C11 . 1.365(5)
C10 H10 . 0.9300
C11 C12 . 1.363(5)
C11 H11 . 0.9300
C12 C11 6 1.363(5)
C12 H12 . 0.9300

loop_
_geom_hbond_atom_site_label_D
_geom_hbond_atom_site_label_H
_geom_hbond_atom_site_label_A
_geom_hbond_site_symmetry_A
_geom_hbond_distance_DH
_geom_hbond_distance_HA
_geom_hbond_distance_DA
_geom_hbond_angle_DHA
_geom_hbond_publ_flag
N4 H4B N1 5 0.99(4) 2.28(4) 3.227(6) 159(3) y
N4 H4A N2 7 1.02(2) 2.02(2) 3.024(3) 167.2(19) y

loop_
_geom_torsion_atom_site_label_1
_geom_torsion_atom_site_label_2
_geom_torsion_atom_site_label_3
_geom_torsion_atom_site_label_4
_geom_torsion
N1 C1 C5 C6 178.4(2)
N1 C1 C5 C7 1.4(3)
C2 C1 C5 C6 0.6(3)
C2 C1 C5 C7 -176.41(19)
N4 C8 C9 C10 -91.0(3)
